data_4085573
loop_
_publ_author_name
'Izod, Keith'
'Wills, Corinne'
'El-Hamruni, Salima'
'Harrington, Ross W.'
'Waddell, Paul G.'
'Probert, Michael R.'

_publ_section_title
;
 Structural Diversity in Alkaline Earth Metal Complexes of a
 Phosphine-Borane-Stabilized 1,3-Dicarbanion
;
_journal_issue 11
_journal_name_full Organometallics
_journal_page_first 2406
_journal_paper_doi 10.1021/om501183p
_journal_volume 34
_journal_year 2015
_chemical_formula_moiety 'C22 H46.8 B Ba O2 P Si2'
_chemical_formula_sum 'C22 H47 B Ba O2 P Si2'
_chemical_formula_weight 578.89
_chemical_name_systematic
;
 ?
;
_space_group_crystal_system triclinic
_space_group_IT_number 2
_space_group_name_Hall '-P 1'
_space_group_name_H-M_alt 'P -1'
_symmetry_space_group_name_Hall '-P 1'
_symmetry_space_group_name_H-M 'P -1'
_atom_sites_solution_hydrogens mixed
_atom_sites_solution_primary direct
_audit_creation_date 2014-11-20
_audit_creation_method
;
Olex2 1.2-alpha
(compiled 2014.11.20 svn.r3094 for OlexSys, GUI svn.r4947)
;
_cell_angle_alpha 100.457(3)
_cell_angle_beta 103.592(3)
_cell_angle_gamma 116.449(3)
_cell_formula_units_Z 2
_cell_length_a 10.8258(3)
_cell_length_b 11.8510(4)
_cell_length_c 14.1952(4)
_cell_measurement_reflns_used 7669
_cell_measurement_temperature 150.00
_cell_measurement_theta_max 29.6013
_cell_measurement_theta_min 2.9367
_cell_volume 1496.77(10)
_computing_cell_refinement
;
CrysAlisPro, Oxford Diffraction Ltd.,
Version 1.171.33.52 (release 06-11-2009 CrysAlis171 .NET)
(compiled Nov  6 2009,16:24:50)
;
_computing_data_collection
;
CrysAlisPro, Oxford Diffraction Ltd.,
Version 1.171.33.52 (release 06-11-2009 CrysAlis171 .NET)
(compiled Nov  6 2009,16:24:50)
;
_computing_data_reduction
;
CrysAlisPro, Oxford Diffraction Ltd.,
Version 1.171.33.52 (release 06-11-2009 CrysAlis171 .NET)
(compiled Nov  6 2009,16:24:50)
;
_computing_molecular_graphics 'Olex2 (Dolomanov et al., 2009)'
_computing_publication_material 'Olex2 (Dolomanov et al., 2009)'
_computing_structure_refinement 'XL (Sheldrick, 2008)'
_computing_structure_solution 'XS (Sheldrick, 2008)'
_diffrn_ambient_temperature 150.00
_diffrn_detector_area_resol_mean 10.3968
_diffrn_measured_fraction_theta_full 0.999
_diffrn_measured_fraction_theta_max 0.827
_diffrn_measurement_details
;
  1 omega  -41.00  -10.00   1.0000   30.0000
omega____ theta____ kappa____ phi______ frames
    -      -10.8627   77.0000   60.0000 31

  2 omega   -7.00   91.00   1.0000   30.0000
omega____ theta____ kappa____ phi______ frames
    -       12.5815   77.0000  120.0000 98

  3 omega  -15.00   91.00   1.0000   30.0000
omega____ theta____ kappa____ phi______ frames
    -       12.5815   77.0000    0.0000 106

  4 omega   -5.00   90.00   1.0000   30.0000
omega____ theta____ kappa____ phi______ frames
    -       12.5815   77.0000 -120.0000 95
;
_diffrn_measurement_device_type 'Xcalibur, Atlas, Gemini ultra'
_diffrn_measurement_method '\w scans'
_diffrn_orient_matrix_UB_11 -0.0697973491
_diffrn_orient_matrix_UB_12 -0.0510827915
_diffrn_orient_matrix_UB_13 -0.0369930109
_diffrn_orient_matrix_UB_21 -0.0319844006
_diffrn_orient_matrix_UB_22 -0.0015982234
_diffrn_orient_matrix_UB_23 0.0383755273
_diffrn_orient_matrix_UB_31 -0.0158676997
_diffrn_orient_matrix_UB_32 0.0490592770
_diffrn_orient_matrix_UB_33 -0.0113280588
_diffrn_radiation_monochromator graphite
_diffrn_radiation_type MoK\a
_diffrn_radiation_wavelength 0.71073
_diffrn_reflns_av_R_equivalents 0.0252
_diffrn_reflns_av_unetI/netI 0.0464
_diffrn_reflns_Laue_measured_fraction_full 0.999
_diffrn_reflns_Laue_measured_fraction_max 0.827
_diffrn_reflns_limit_h_max 14
_diffrn_reflns_limit_h_min -13
_diffrn_reflns_limit_k_max 15
_diffrn_reflns_limit_k_min -16
_diffrn_reflns_limit_l_max 19
_diffrn_reflns_limit_l_min -19
_diffrn_reflns_number 13108
_diffrn_reflns_point_group_measured_fraction_full 0.999
_diffrn_reflns_point_group_measured_fraction_max 0.827
_diffrn_reflns_theta_full 26.000
_diffrn_reflns_theta_max 29.671
_diffrn_reflns_theta_min 2.944
_diffrn_source 'Enhance (Mo) X-ray Source'
_exptl_absorpt_coefficient_mu 1.474
_exptl_absorpt_correction_T_max 1.00000
_exptl_absorpt_correction_T_min 0.82406
_exptl_absorpt_correction_type multi-scan
_exptl_absorpt_process_details
;
CrysAlisPro, Oxford Diffraction Ltd.,
Version 1.171.33.52 (release 06-11-2009 CrysAlis171 .NET)
(compiled Nov  6 2009,16:24:50)
Empirical absorption correction using spherical harmonics,
 implemented in SCALE3 ABSPACK scaling algorithm.
;
_exptl_crystal_colour 'clear light colourless'
_exptl_crystal_colour_lustre clear
_exptl_crystal_colour_modifier light
_exptl_crystal_colour_primary colourless
_exptl_crystal_density_diffrn 1.284
_exptl_crystal_description block
_exptl_crystal_F_000 598
_exptl_crystal_size_max 0.32
_exptl_crystal_size_mid 0.3
_exptl_crystal_size_min 0.3
_refine_diff_density_max 0.747
_refine_diff_density_min -0.957
_refine_diff_density_rms 0.073
_refine_ls_extinction_method none
_refine_ls_goodness_of_fit_ref 0.945
_refine_ls_hydrogen_treatment mixed
_refine_ls_matrix_type full
_refine_ls_number_parameters 334
_refine_ls_number_reflns 7008
_refine_ls_number_restraints 336
_refine_ls_restrained_S_all 0.957
_refine_ls_R_factor_all 0.0510
_refine_ls_R_factor_gt 0.0327
_refine_ls_shift/su_max 0.001
_refine_ls_shift/su_mean 0.000
_refine_ls_structure_factor_coef Fsqd
_refine_ls_weighting_details 'w=1/[\s^2^(Fo^2^)+(0.0434P)^2^] where P=(Fo^2^+2Fc^2^)/3'
_refine_ls_weighting_scheme calc
_refine_ls_wR_factor_gt 0.0730
_refine_ls_wR_factor_ref 0.0771
_reflns_Friedel_coverage 0.000
_reflns_number_gt 5137
_reflns_number_total 7008
_reflns_threshold_expression 'I > 2\s(I)'
_cod_data_source_file om501183p_si_001.cif
_cod_data_source_block 4
_cod_depositor_comments 'Adding full bibliography for 4085571--4085574.cif.'
_cod_original_cell_volume 1496.77(9)
_cod_database_code 4085573
_shelxl_version_number 2014-3
_chemical_oxdiff_formula 'C14 H28 B Ba P si2'
_shelx_space_group_comment
;
The symmetry employed for this shelxl refinement is uniquely defined
by the following loop, which should always be used as a source of
symmetry information in preference to the above space-group names.
They are only intended as comments.
;
_shelx_estimated_absorpt_t_max 0.666
_shelx_estimated_absorpt_t_min 0.650
_reflns_odcompleteness_completeness 99.87
_reflns_odcompleteness_iscentric 1
_reflns_odcompleteness_theta 26.32
_olex2_refinement_description
;
1. Fixed Uiso
 At 1.2 times of:
  All C(H) groups, All C(H,H) groups
 At 1.5 times of:
  All C(H,H,H) groups
2. Restrained distances
 O1-C17 \\sim O1-C17A \\sim O1-C15 \\sim O1-C15A \\sim O2A-C21 \\sim O2A-C19
 with sigma of 0.02
 C20-C19 \\sim C22-C21 \\sim C16-C15 \\sim C16A-C15A \\sim C18-C17 \\sim
C18A-C17A
 with sigma of 0.02
 C22A-C21A \\sim C22A-C20A \\sim C20A-C19A
 with sigma of 0.02
3. Uiso/Uaniso restraints and constraints
Uanis(C15) = Uanis(C15A)
Uanis(C17) = Uanis(C17A)
Uanis(C18) = Uanis(C18A)
Uanis(C16) = Uanis(C16A)
4. Rigid body (RIGU) restrains
 All non-hydrogen atoms
 with sigma for 1-2 distances of 0.004 and sigma for 1-3 distances of 0.004
5. Others
 Fixed Sof: C15(0.7) H15A(0.7) H15B(0.7) C16(0.7) H16A(0.7) H16B(0.7)
 H16C(0.7) C17(0.7) H17A(0.7) H17B(0.7) C18(0.7) H18A(0.7) H18B(0.7) H18C(0.7)
 C19(0.4) H19A(0.4) H19B(0.4) C19A(0.6) H19C(0.6) H19D(0.6) C20A(0.6) H20A(0.6)
 H20B(0.6) C20(0.4) H20C(0.4) H20D(0.4) H20E(0.4) C21A(0.6) H21A(0.6) H21B(0.6)
 C22A(0.6) H22A(0.6) H22B(0.6) C15A(0.3) H15C(0.3) H15D(0.3) C17A(0.3)
 H17C(0.3) H17D(0.3) C18A(0.3) H18D(0.3) H18E(0.3) H18F(0.3) C16A(0.3)
 H16D(0.3) H16E(0.3) H16F(0.3) C21(0.4) H21C(0.4) H21D(0.4) C22(0.4) H22C(0.4)
 H22D(0.4) H22E(0.4)
6.a Ternary CH refined with riding coordinates:
 C7(H7), C11(H11)
6.b Secondary CH2 refined with riding coordinates:
 C15(H15A,H15B), C17(H17A,H17B), C19(H19A,H19B), C19A(H19C,H19D), C20A(H20A,
 H20B), C21A(H21A,H21B), C22A(H22A,H22B), C15A(H15C,H15D), C17A(H17C,H17D),
 C21(H21C,H21D)
6.c Aromatic/amide H refined with riding coordinates:
 C2(H2), C3(H3), C4(H4), C5(H5), C6(H6)
6.d Idealised Me refined as rotating group:
 C8(H8A,H8B,H8C), C9(H9A,H9B,H9C), C10(H10A,H10B,H10C), C12(H12A,H12B,H12C),
 C13(H13A,H13B,H13C), C14(H14A,H14B,H14C), C16(H16A,H16B,H16C), C18(H18A,H18B,
 H18C), C20(H20C,H20D,H20E), C18A(H18D,H18E,H18F), C16A(H16D,H16E,H16F),
 C22(H22C,H22D,H22E)
;
_olex2_submission_special_instructions 'No special instructions were received'

loop_
_space_group_symop_operation_xyz
'x, y, z'
'-x, -y, -z'

loop_
_atom_site_label
_atom_site_type_symbol
_atom_site_fract_x
_atom_site_fract_y
_atom_site_fract_z
_atom_site_U_iso_or_equiv
_atom_site_adp_type
_atom_site_occupancy
_atom_site_site_symmetry_order
_atom_site_calc_flag
_atom_site_refinement_flags_posn
_atom_site_refinement_flags_adp
_atom_site_refinement_flags_occupancy
_atom_site_disorder_assembly
_atom_site_disorder_group
Ba1 Ba 0.27418(2) 0.32440(2) 0.84303(2) 0.04263(7) Uani 1 1 d . U . . .
B1 B 0.6543(4) 0.5869(4) 0.9265(2) 0.0391(7) Uani 1 1 d . U . . .
H1A H 0.562(3) 0.569(3) 0.954(2) 0.047(8) Uiso 1 1 d . . . . .
H1B H 0.719(3) 0.552(3) 0.965(2) 0.056(9) Uiso 1 1 d . . . . .
H1C H 0.723(4) 0.697(4) 0.943(3) 0.078(11) Uiso 1 1 d . . . . .
P1 P 0.55848(7) 0.48449(7) 0.78174(5) 0.03257(15) Uani 1 1 d . U . . .
O1 O -0.0188(2) 0.2563(3) 0.7850(2) 0.0718(7) Uani 1 1 d D U . . .
Si1 Si 0.41467(9) 0.18411(8) 0.64747(7) 0.0463(2) Uani 1 1 d . U . . .
Si2 Si 0.39355(9) 0.64632(8) 0.75544(6) 0.04145(18) Uani 1 1 d . U . . .
C1 C 0.6960(3) 0.5509(3) 0.72047(19) 0.0363(6) Uani 1 1 d . U . . .
C2 C 0.6663(3) 0.5879(4) 0.6350(2) 0.0514(8) Uani 1 1 d . U . . .
H2 H 0.5757 0.5858 0.6095 0.062 Uiso 1 1 calc R . . . .
C3 C 0.7675(4) 0.6280(4) 0.5860(2) 0.0673(10) Uani 1 1 d . U . . .
H3 H 0.7448 0.6519 0.5266 0.081 Uiso 1 1 calc R . . . .
C4 C 0.9007(4) 0.6336(4) 0.6225(3) 0.0616(9) Uani 1 1 d . U . . .
H4 H 0.9696 0.6603 0.5885 0.074 Uiso 1 1 calc R . . . .
C5 C 0.9319(4) 0.5997(4) 0.7091(3) 0.0579(8) Uani 1 1 d . U . . .
H5 H 1.0238 0.6044 0.7357 0.069 Uiso 1 1 calc R . . . .
C6 C 0.8313(3) 0.5590(3) 0.7579(2) 0.0477(7) Uani 1 1 d . U . . .
H6 H 0.8549 0.5362 0.8177 0.057 Uiso 1 1 calc R . . . .
C7 C 0.5024(3) 0.3179(3) 0.7699(2) 0.0399(6) Uani 1 1 d . U . . .
H7 H 0.5756 0.3095 0.8216 0.048 Uiso 1 1 calc R . . . .
C8 C 0.4341(4) 0.0395(4) 0.6669(3) 0.0764(11) Uani 1 1 d . U . . .
H8A H 0.5388 0.0699 0.7000 0.115 Uiso 1 1 calc GR . . . .
H8B H 0.3937 -0.0295 0.6003 0.115 Uiso 1 1 calc GR . . . .
H8C H 0.3798 0.0025 0.7105 0.115 Uiso 1 1 calc GR . . . .
C9 C 0.2103(3) 0.1194(4) 0.5913(3) 0.0667(10) Uani 1 1 d . U . . .
H9A H 0.1945 0.1942 0.5884 0.100 Uiso 1 1 calc GR . . . .
H9B H 0.1612 0.0746 0.6345 0.100 Uiso 1 1 calc GR . . . .
H9C H 0.1689 0.0560 0.5219 0.100 Uiso 1 1 calc GR . . . .
C10 C 0.4866(4) 0.2246(4) 0.5425(3) 0.0646(9) Uani 1 1 d . U . . .
H10A H 0.5932 0.2587 0.5668 0.097 Uiso 1 1 calc GR . . . .
H10B H 0.4679 0.2926 0.5235 0.097 Uiso 1 1 calc GR . . . .
H10C H 0.4364 0.1438 0.4826 0.097 Uiso 1 1 calc GR . . . .
C11 C 0.4033(3) 0.4958(3) 0.7278(2) 0.0362(6) Uani 1 1 d . U . . .
H11 H 0.3558 0.4456 0.6525 0.043 Uiso 1 1 calc R . . . .
C12 C 0.2599(3) 0.6403(3) 0.6406(2) 0.0503(7) Uani 1 1 d . U . . .
H12A H 0.2982 0.6425 0.5845 0.075 Uiso 1 1 calc GR . . . .
H12B H 0.2474 0.7175 0.6584 0.075 Uiso 1 1 calc GR . . . .
H12C H 0.1643 0.5579 0.6189 0.075 Uiso 1 1 calc GR . . . .
C13 C 0.3225(4) 0.6612(4) 0.8647(3) 0.0627(9) Uani 1 1 d . U . . .
H13A H 0.2228 0.5847 0.8451 0.094 Uiso 1 1 calc GR . . . .
H13B H 0.3195 0.7439 0.8792 0.094 Uiso 1 1 calc GR . . . .
H13C H 0.3885 0.6628 0.9261 0.094 Uiso 1 1 calc GR . . . .
C14 C 0.5703(4) 0.8087(3) 0.7910(3) 0.0646(9) Uani 1 1 d . U . . .
H14A H 0.5986 0.8151 0.7306 0.097 Uiso 1 1 calc GR . . . .
H14B H 0.6487 0.8126 0.8453 0.097 Uiso 1 1 calc GR . . . .
H14C H 0.5558 0.8831 0.8157 0.097 Uiso 1 1 calc GR . . . .
C15 C -0.1284(6) 0.2413(7) 0.6973(4) 0.0779(15) Uani 0.7 1 d D U P A 1
H15A H -0.1618 0.3045 0.7164 0.093 Uiso 0.7 1 calc R . P A 1
H15B H -0.2149 0.1496 0.6719 0.093 Uiso 0.7 1 calc R . P A 1
C16 C -0.068(4) 0.267(3) 0.616(2) 0.087(2) Uani 0.7 1 d D U P A 1
H16A H -0.1399 0.2668 0.5593 0.130 Uiso 0.7 1 calc GR . P A 1
H16B H -0.0470 0.1970 0.5909 0.130 Uiso 0.7 1 calc GR . P A 1
H16C H 0.0237 0.3540 0.6435 0.130 Uiso 0.7 1 calc GR . P A 1
C17 C -0.0789(7) 0.2217(7) 0.8676(5) 0.0883(16) Uani 0.7 1 d D U P A 1
H17A H -0.1768 0.1386 0.8367 0.106 Uiso 0.7 1 calc R . P A 1
H17B H -0.0116 0.2062 0.9170 0.106 Uiso 0.7 1 calc R . P A 1
C18 C -0.0928(9) 0.3294(7) 0.9209(6) 0.095(2) Uani 0.7 1 d D U P A 1
H18A H -0.1744 0.3322 0.8756 0.143 Uiso 0.7 1 calc GR . P A 1
H18B H -0.0007 0.4143 0.9403 0.143 Uiso 0.7 1 calc GR . P A 1
H18C H -0.1129 0.3145 0.9827 0.143 Uiso 0.7 1 calc GR . P A 1
C19 C 0.2214(13) -0.0209(11) 0.8505(12) 0.095(4) Uani 0.4 1 d D U P B 1
H19A H 0.1691 -0.0832 0.8843 0.114 Uiso 0.4 1 calc R . P B 1
H19B H 0.2148 -0.0737 0.7850 0.114 Uiso 0.4 1 calc R . P B 1
C19A C 0.2583(13) 0.0448(11) 0.8987(9) 0.107(3) Uani 0.6 1 d D U P B 2
H19C H 0.3251 0.1259 0.9597 0.128 Uiso 0.6 1 calc R . P B 2
H19D H 0.3179 0.0231 0.8639 0.128 Uiso 0.6 1 calc R . P B 2
C20A C 0.1668(11) -0.0646(9) 0.9263(8) 0.123(3) Uani 0.6 1 d D U P B 2
H20A H 0.2113 -0.0494 1.0001 0.147 Uiso 0.6 1 calc R . P B 2
H20B H 0.1555 -0.1483 0.8860 0.147 Uiso 0.6 1 calc R . P B 2
C20 C 0.3763(12) 0.0700(11) 0.9171(9) 0.092(3) Uani 0.4 1 d D U P B 1
H20C H 0.4321 0.1167 0.8775 0.137 Uiso 0.4 1 calc GR . P B 1
H20D H 0.4179 0.0190 0.9440 0.137 Uiso 0.4 1 calc GR . P B 1
H20E H 0.3827 0.1353 0.9742 0.137 Uiso 0.4 1 calc GR . P B 1
C21A C 0.0018(14) -0.0263(12) 0.8206(12) 0.135(6) Uani 0.6 1 d D U P B 2
H21A H -0.0509 0.0233 0.8260 0.162 Uiso 0.6 1 calc R . P B 2
H21B H -0.0526 -0.1002 0.7543 0.162 Uiso 0.6 1 calc R . P B 2
C22A C 0.0189(12) -0.0740(12) 0.9034(11) 0.188(6) Uani 0.6 1 d D U P B 2
H22A H -0.0611 -0.1676 0.8848 0.225 Uiso 0.6 1 calc R . P B 2
H22B H 0.0169 -0.0187 0.9637 0.225 Uiso 0.6 1 calc R . P B 2
C15A C -0.1036(13) 0.1710(14) 0.6726(9) 0.0779(15) Uani 0.3 1 d D U P A 2
H15C H -0.0787 0.1008 0.6558 0.093 Uiso 0.3 1 calc R . P A 2
H15D H -0.2113 0.1274 0.6578 0.093 Uiso 0.3 1 calc R . P A 2
C17A C -0.0746(17) 0.3139(15) 0.8452(12) 0.0883(16) Uani 0.3 1 d D U P A 2
H17C H -0.1553 0.3183 0.7989 0.106 Uiso 0.3 1 calc R . P A 2
H17D H 0.0048 0.4067 0.8867 0.106 Uiso 0.3 1 calc R . P A 2
C18A C -0.131(2) 0.2450(19) 0.9139(14) 0.095(2) Uani 0.3 1 d D U P A 2
H18D H -0.1781 0.1485 0.8809 0.143 Uiso 0.3 1 calc GR . P A 2
H18E H -0.2035 0.2657 0.9295 0.143 Uiso 0.3 1 calc GR . P A 2
H18F H -0.0490 0.2743 0.9777 0.143 Uiso 0.3 1 calc GR . P A 2
C16A C -0.061(9) 0.259(6) 0.612(5) 0.087(2) Uani 0.3 1 d D U P A 2
H16D H -0.1293 0.2114 0.5401 0.130 Uiso 0.3 1 calc GR . P A 2
H16E H 0.0396 0.2856 0.6149 0.130 Uiso 0.3 1 calc GR . P A 2
H16F H -0.0663 0.3382 0.6388 0.130 Uiso 0.3 1 calc GR . P A 2
C21 C 0.0111(18) -0.0546(18) 0.783(2) 0.162(11) Uani 0.4 1 d D U P B 1
H21C H -0.0325 -0.0759 0.8356 0.195 Uiso 0.4 1 calc R . P B 1
H21D H 0.0220 -0.1301 0.7522 0.195 Uiso 0.4 1 calc R . P B 1
C22 C -0.090(2) -0.0442(17) 0.7041(15) 0.178(8) Uani 0.4 1 d D U P B 1
H22C H -0.0624 0.0495 0.7180 0.266 Uiso 0.4 1 calc GR . P B 1
H22D H -0.1902 -0.0969 0.7032 0.266 Uiso 0.4 1 calc GR . P B 1
H22E H -0.0852 -0.0781 0.6374 0.266 Uiso 0.4 1 calc GR . P B 1
O2A O 0.1538(3) 0.0615(3) 0.8313(2) 0.0880(8) Uani 1 1 d D U . . .

loop_
_atom_site_aniso_label
_atom_site_aniso_U_11
_atom_site_aniso_U_22
_atom_site_aniso_U_33
_atom_site_aniso_U_23
_atom_site_aniso_U_13
_atom_site_aniso_U_12
Ba1 0.03318(9) 0.05046(12) 0.02906(9) 0.00937(7) 0.00786(7) 0.01227(8)
B1 0.0348(15) 0.0479(19) 0.0289(15) 0.0136(14) 0.0114(13) 0.0164(15)
P1 0.0327(3) 0.0430(4) 0.0257(3) 0.0137(3) 0.0092(3) 0.0220(3)
O1 0.0468(12) 0.0856(17) 0.0812(16) 0.0331(14) 0.0165(12) 0.0335(12)
Si1 0.0445(4) 0.0462(5) 0.0494(5) 0.0091(4) 0.0113(4) 0.0293(4)
Si2 0.0463(4) 0.0483(5) 0.0427(4) 0.0201(4) 0.0193(4) 0.0309(4)
C1 0.0389(13) 0.0469(16) 0.0287(13) 0.0114(12) 0.0133(11) 0.0261(12)
C2 0.0463(16) 0.086(2) 0.0379(15) 0.0324(16) 0.0209(13) 0.0388(17)
C3 0.066(2) 0.119(3) 0.0416(18) 0.045(2) 0.0312(16) 0.054(2)
C4 0.0578(19) 0.095(3) 0.0507(18) 0.0287(18) 0.0354(16) 0.0438(19)
C5 0.0482(17) 0.086(2) 0.060(2) 0.0289(18) 0.0267(16) 0.0447(18)
C6 0.0436(15) 0.067(2) 0.0467(16) 0.0272(15) 0.0190(13) 0.0345(15)
C7 0.0390(14) 0.0458(15) 0.0403(15) 0.0197(12) 0.0088(12) 0.0266(13)
C8 0.080(3) 0.051(2) 0.102(3) 0.022(2) 0.027(2) 0.041(2)
C9 0.0496(18) 0.065(2) 0.066(2) -0.0045(18) 0.0068(16) 0.0304(17)
C10 0.071(2) 0.070(2) 0.055(2) 0.0098(18) 0.0212(18) 0.0430(19)
C11 0.0352(13) 0.0491(16) 0.0300(13) 0.0152(12) 0.0111(11) 0.0255(12)
C12 0.0508(17) 0.067(2) 0.0579(19) 0.0347(16) 0.0264(15) 0.0406(16)
C13 0.094(3) 0.078(2) 0.0541(19) 0.0288(18) 0.0392(19) 0.066(2)
C14 0.065(2) 0.0514(19) 0.074(2) 0.0220(18) 0.0183(19) 0.0297(17)
C15 0.050(3) 0.097(4) 0.086(3) 0.028(3) 0.009(2) 0.045(3)
C16 0.098(4) 0.101(4) 0.084(3) 0.039(3) 0.034(3) 0.064(3)
C17 0.075(3) 0.105(4) 0.116(4) 0.064(3) 0.047(3) 0.053(3)
C18 0.110(5) 0.115(6) 0.097(4) 0.066(5) 0.046(4) 0.070(5)
C19 0.074(6) 0.054(6) 0.119(11) 0.017(6) 0.018(6) 0.015(5)
C19A 0.110(7) 0.094(7) 0.115(7) 0.043(6) 0.041(5) 0.048(6)
C20A 0.137(7) 0.082(5) 0.128(7) 0.044(5) 0.036(6) 0.042(5)
C20 0.090(6) 0.080(7) 0.084(7) 0.025(6) 0.022(6) 0.032(6)
C21A 0.115(6) 0.064(7) 0.222(13) 0.067(9) 0.051(6) 0.038(5)
C22A 0.138(7) 0.155(10) 0.315(14) 0.172(11) 0.111(8) 0.062(7)
C15A 0.050(3) 0.097(4) 0.086(3) 0.028(3) 0.009(2) 0.045(3)
C17A 0.075(3) 0.105(4) 0.116(4) 0.064(3) 0.047(3) 0.053(3)
C18A 0.110(5) 0.115(6) 0.097(4) 0.066(5) 0.046(4) 0.070(5)
C16A 0.098(4) 0.101(4) 0.084(3) 0.039(3) 0.034(3) 0.064(3)
C21 0.110(8) 0.066(8) 0.24(2) -0.007(9) -0.011(9) 0.046(6)
C22 0.151(12) 0.118(12) 0.215(16) 0.017(11) 0.003(11) 0.074(11)
O2A 0.0887(19) 0.0752(18) 0.093(2) 0.0275(16) 0.0288(17) 0.0378(16)

loop_
_atom_type_symbol
_atom_type_description
_atom_type_scat_dispersion_real
_atom_type_scat_dispersion_imag
_atom_type_scat_source
C C 0.0033 0.0016 'International Tables Vol C Tables 4.2.6.8 and 6.1.1.4'
H H 0.0000 0.0000 'International Tables Vol C Tables 4.2.6.8 and 6.1.1.4'
B B 0.0013 0.0007 'International Tables Vol C Tables 4.2.6.8 and 6.1.1.4'
Si Si 0.0817 0.0704 'International Tables Vol C Tables 4.2.6.8 and 6.1.1.4'
P P 0.1023 0.0942 'International Tables Vol C Tables 4.2.6.8 and 6.1.1.4'
Ba Ba -0.3244 2.2819 'International Tables Vol C Tables 4.2.6.8 and 6.1.1.4'
O O 0.0106 0.0060 'International Tables Vol C Tables 4.2.6.8 and 6.1.1.4'

loop_
_geom_angle_atom_site_label_1
_geom_angle_atom_site_label_2
_geom_angle_atom_site_label_3
_geom_angle
_geom_angle_site_symmetry_1
_geom_angle_site_symmetry_3
B1 Ba1 H1A 67.3(6) 2_667 .
B1 Ba1 P1 112.28(6) 2_667 .
P1 Ba1 H1A 46.5(6) . .
O1 Ba1 B1 96.92(8) . 2_667
O1 Ba1 H1A 136.4(6) . .
O1 Ba1 P1 138.34(6) . .
O1 Ba1 C7 144.81(8) . .
O1 Ba1 C11 106.11(7) . .
C7 Ba1 B1 117.93(8) . 2_667
C7 Ba1 H1A 68.2(6) . .
C7 Ba1 P1 32.47(6) . .
C11 Ba1 B1 125.58(9) . 2_667
C11 Ba1 H1A 62.0(6) . .
C11 Ba1 P1 32.50(5) . .
C11 Ba1 C7 58.46(7) . .
O2A Ba1 B1 91.58(9) . 2_667
O2A Ba1 H1A 135.8(6) . .
O2A Ba1 P1 124.14(7) . .
O2A Ba1 O1 82.05(9) . .
O2A Ba1 C7 91.67(9) . .
O2A Ba1 C11 139.34(8) . .
Ba1 B1 H1A 62.4(14) 2_667 .
Ba1 B1 H1B 67.6(16) 2_667 .
Ba1 B1 H1C 81.9(18) 2_667 .
H1A B1 H1B 110(2) . .
H1A B1 H1C 108(2) . .
H1B B1 H1C 110(2) . .
P1 B1 Ba1 162.62(16) . 2_667
P1 B1 H1A 104.0(15) . .
P1 B1 H1B 110.9(17) . .
P1 B1 H1C 113.9(18) . .
B1 P1 Ba1 84.29(10) . .
C1 P1 Ba1 168.33(9) . .
C1 P1 B1 107.36(13) . .
C7 P1 Ba1 63.74(9) . .
C7 P1 B1 107.59(14) . .
C7 P1 C1 110.74(13) . .
C7 P1 C11 109.15(13) . .
C11 P1 Ba1 63.61(9) . .
C11 P1 B1 110.60(14) . .
C11 P1 C1 111.32(12) . .
C15 O1 Ba1 137.2(3) . .
C15 O1 C17 112.0(4) . .
C17 O1 Ba1 110.7(3) . .
C15A O1 Ba1 111.4(5) . .
C17A O1 Ba1 123.9(7) . .
C17A O1 C15A 123.7(9) . .
C7 Si1 C8 109.62(16) . .
C7 Si1 C9 111.55(14) . .
C7 Si1 C10 116.92(15) . .
C8 Si1 C9 106.67(18) . .
C8 Si1 C10 106.22(18) . .
C10 Si1 C9 105.25(17) . .
C11 Si2 C12 109.95(14) . .
C11 Si2 C13 110.75(14) . .
C11 Si2 C14 116.80(15) . .
C12 Si2 C13 106.86(15) . .
C12 Si2 C14 105.59(16) . .
C14 Si2 C13 106.33(18) . .
C2 C1 P1 121.9(2) . .
C2 C1 C6 118.3(2) . .
C6 C1 P1 119.7(2) . .
C1 C2 H2 119.7 . .
C1 C2 C3 120.6(3) . .
C3 C2 H2 119.7 . .
C2 C3 H3 119.6 . .
C4 C3 C2 120.7(3) . .
C4 C3 H3 119.6 . .
C3 C4 H4 120.7 . .
C5 C4 C3 118.7(3) . .
C5 C4 H4 120.7 . .
C4 C5 H5 119.6 . .
C4 C5 C6 120.8(3) . .
C6 C5 H5 119.6 . .
C1 C6 H6 119.6 . .
C5 C6 C1 120.8(3) . .
C5 C6 H6 119.6 . .
Ba1 C7 H7 112.1 . .
P1 C7 Ba1 83.79(10) . .
P1 C7 Si1 123.92(16) . .
P1 C7 H7 112.1 . .
Si1 C7 Ba1 109.15(11) . .
Si1 C7 H7 112.1 . .
Si1 C8 H8A 109.5 . .
Si1 C8 H8B 109.5 . .
Si1 C8 H8C 109.5 . .
H8A C8 H8B 109.5 . .
H8A C8 H8C 109.5 . .
H8B C8 H8C 109.5 . .
Si1 C9 H9A 109.5 . .
Si1 C9 H9B 109.5 . .
Si1 C9 H9C 109.5 . .
H9A C9 H9B 109.5 . .
H9A C9 H9C 109.5 . .
H9B C9 H9C 109.5 . .
Si1 C10 H10A 109.5 . .
Si1 C10 H10B 109.5 . .
Si1 C10 H10C 109.5 . .
H10A C10 H10B 109.5 . .
H10A C10 H10C 109.5 . .
H10B C10 H10C 109.5 . .
Ba1 C11 H11 110.6 . .
P1 C11 Ba1 83.90(10) . .
P1 C11 Si2 125.32(16) . .
P1 C11 H11 110.6 . .
Si2 C11 Ba1 112.65(11) . .
Si2 C11 H11 110.6 . .
Si2 C12 H12A 109.5 . .
Si2 C12 H12B 109.5 . .
Si2 C12 H12C 109.5 . .
H12A C12 H12B 109.5 . .
H12A C12 H12C 109.5 . .
H12B C12 H12C 109.5 . .
Si2 C13 H13A 109.5 . .
Si2 C13 H13B 109.5 . .
Si2 C13 H13C 109.5 . .
H13A C13 H13B 109.5 . .
H13A C13 H13C 109.5 . .
H13B C13 H13C 109.5 . .
Si2 C14 H14A 109.5 . .
Si2 C14 H14B 109.5 . .
Si2 C14 H14C 109.5 . .
H14A C14 H14B 109.5 . .
H14A C14 H14C 109.5 . .
H14B C14 H14C 109.5 . .
O1 C15 H15A 109.6 . .
O1 C15 H15B 109.6 . .
O1 C15 C16 110.1(14) . .
H15A C15 H15B 108.2 . .
C16 C15 H15A 109.6 . .
C16 C15 H15B 109.6 . .
C15 C16 H16A 109.5 . .
C15 C16 H16B 109.5 . .
C15 C16 H16C 109.5 . .
H16A C16 H16B 109.5 . .
H16A C16 H16C 109.5 . .
H16B C16 H16C 109.5 . .
O1 C17 H17A 109.7 . .
O1 C17 H17B 109.7 . .
H17A C17 H17B 108.2 . .
C18 C17 O1 110.0(5) . .
C18 C17 H17A 109.7 . .
C18 C17 H17B 109.7 . .
C17 C18 H18A 109.5 . .
C17 C18 H18B 109.5 . .
C17 C18 H18C 109.5 . .
H18A C18 H18B 109.5 . .
H18A C18 H18C 109.5 . .
H18B C18 H18C 109.5 . .
H19A C19 H19B 108.5 . .
C20 C19 H19A 110.2 . .
C20 C19 H19B 110.2 . .
C20 C19 O2A 107.6(9) . .
O2A C19 H19A 110.2 . .
O2A C19 H19B 110.2 . .
H19C C19A H19D 109.2 . .
C20A C19A H19C 111.3 . .
C20A C19A H19D 111.3 . .
O2A C19A H19C 111.3 . .
O2A C19A H19D 111.3 . .
O2A C19A C20A 102.5(8) . .
C19A C20A H20A 110.3 . .
C19A C20A H20B 110.3 . .
C19A C20A C22A 107.1(8) . .
H20A C20A H20B 108.5 . .
C22A C20A H20A 110.3 . .
C22A C20A H20B 110.3 . .
C19 C20 H20C 109.5 . .
C19 C20 H20D 109.5 . .
C19 C20 H20E 109.5 . .
H20C C20 H20D 109.5 . .
H20C C20 H20E 109.5 . .
H20D C20 H20E 109.5 . .
H21A C21A H21B 109.2 . .
C22A C21A H21A 111.2 . .
C22A C21A H21B 111.2 . .
C22A C21A O2A 102.6(9) . .
O2A C21A H21A 111.2 . .
O2A C21A H21B 111.2 . .
C20A C22A H22A 110.7 . .
C20A C22A H22B 110.7 . .
C21A C22A C20A 105.4(10) . .
C21A C22A H22A 110.7 . .
C21A C22A H22B 110.7 . .
H22A C22A H22B 108.8 . .
O1 C15A H15C 110.2 . .
O1 C15A H15D 110.2 . .
H15C C15A H15D 108.5 . .
C16A C15A O1 108(3) . .
C16A C15A H15C 110.2 . .
C16A C15A H15D 110.2 . .
O1 C17A H17C 108.4 . .
O1 C17A H17D 108.4 . .
O1 C17A C18A 115.5(13) . .
H17C C17A H17D 107.5 . .
C18A C17A H17C 108.4 . .
C18A C17A H17D 108.4 . .
C17A C18A H18D 109.5 . .
C17A C18A H18E 109.5 . .
C17A C18A H18F 109.5 . .
H18D C18A H18E 109.5 . .
H18D C18A H18F 109.5 . .
H18E C18A H18F 109.5 . .
C15A C16A H16D 109.5 . .
C15A C16A H16E 109.5 . .
C15A C16A H16F 109.5 . .
H16D C16A H16E 109.5 . .
H16D C16A H16F 109.5 . .
H16E C16A H16F 109.5 . .
H21C C21 H21D 107.5 . .
C22 C21 H21C 108.5 . .
C22 C21 H21D 108.5 . .
O2A C21 H21C 108.5 . .
O2A C21 H21D 108.5 . .
O2A C21 C22 115.0(16) . .
C21 C22 H22C 109.5 . .
C21 C22 H22D 109.5 . .
C21 C22 H22E 109.5 . .
H22C C22 H22D 109.5 . .
H22C C22 H22E 109.5 . .
H22D C22 H22E 109.5 . .
C19 O2A Ba1 132.1(5) . .
C19A O2A Ba1 109.8(5) . .
C19A O2A C21A 114.0(7) . .
C21A O2A Ba1 125.2(6) . .
C21 O2A Ba1 135.3(9) . .
C21 O2A C19 91.0(10) . .

loop_
_geom_bond_atom_site_label_1
_geom_bond_atom_site_label_2
_geom_bond_distance
_geom_bond_site_symmetry_2
Ba1 B1 3.040(3) 2_667
Ba1 H1A 2.93(3) .
Ba1 P1 3.2381(7) .
Ba1 O1 2.764(2) .
Ba1 C7 2.921(3) .
Ba1 C11 2.917(3) .
Ba1 O2A 2.743(3) .
B1 Ba1 3.040(3) 2_667
B1 H1A 1.10(3) .
B1 H1B 1.06(3) .
B1 H1C 1.12(4) .
B1 P1 1.935(3) .
P1 C1 1.846(3) .
P1 C7 1.749(3) .
P1 C11 1.750(3) .
O1 C15 1.423(5) .
O1 C17 1.504(6) .
O1 C15A 1.520(11) .
O1 C17A 1.400(12) .
Si1 C7 1.822(3) .
Si1 C8 1.877(4) .
Si1 C9 1.886(3) .
Si1 C10 1.878(4) .
Si2 C11 1.811(3) .
Si2 C12 1.875(3) .
Si2 C13 1.900(3) .
Si2 C14 1.880(4) .
C1 C2 1.379(4) .
C1 C6 1.388(4) .
C2 H2 0.9500 .
C2 C3 1.388(4) .
C3 H3 0.9500 .
C3 C4 1.380(5) .
C4 H4 0.9500 .
C4 C5 1.375(5) .
C5 H5 0.9500 .
C5 C6 1.381(4) .
C6 H6 0.9500 .
C7 H7 1.0000 .
C8 H8A 0.9800 .
C8 H8B 0.9800 .
C8 H8C 0.9800 .
C9 H9A 0.9800 .
C9 H9B 0.9800 .
C9 H9C 0.9800 .
C10 H10A 0.9800 .
C10 H10B 0.9800 .
C10 H10C 0.9800 .
C11 H11 1.0000 .
C12 H12A 0.9800 .
C12 H12B 0.9800 .
C12 H12C 0.9800 .
C13 H13A 0.9800 .
C13 H13B 0.9800 .
C13 H13C 0.9800 .
C14 H14A 0.9800 .
C14 H14B 0.9800 .
C14 H14C 0.9800 .
C15 H15A 0.9900 .
C15 H15B 0.9900 .
C15 C16 1.470(13) .
C16 H16A 0.9800 .
C16 H16B 0.9800 .
C16 H16C 0.9800 .
C17 H17A 0.9900 .
C17 H17B 0.9900 .
C17 C18 1.449(8) .
C18 H18A 0.9800 .
C18 H18B 0.9800 .
C18 H18C 0.9800 .
C19 H19A 0.9900 .
C19 H19B 0.9900 .
C19 C20 1.463(12) .
C19 O2A 1.485(11) .
C19A H19C 0.9900 .
C19A H19D 0.9900 .
C19A C20A 1.427(11) .
C19A O2A 1.412(11) .
C20A H20A 0.9900 .
C20A H20B 0.9900 .
C20A C22A 1.505(11) .
C20 H20C 0.9800 .
C20 H20D 0.9800 .
C20 H20E 0.9800 .
C21A H21A 0.9900 .
C21A H21B 0.9900 .
C21A C22A 1.402(13) .
C21A O2A 1.454(13) .
C22A H22A 0.9900 .
C22A H22B 0.9900 .
C15A H15C 0.9900 .
C15A H15D 0.9900 .
C15A C16A 1.459(16) .
C17A H17C 0.9900 .
C17A H17D 0.9900 .
C17A C18A 1.455(13) .
C18A H18D 0.9800 .
C18A H18E 0.9800 .
C18A H18F 0.9800 .
C16A H16D 0.9800 .
C16A H16E 0.9800 .
C16A H16F 0.9800 .
C21 H21C 0.9900 .
C21 H21D 0.9900 .
C21 C22 1.430(15) .
C21 O2A 1.420(14) .
C22 H22C 0.9800 .
C22 H22D 0.9800 .
C22 H22E 0.9800 .

loop_
_geom_torsion_atom_site_label_1
_geom_torsion_atom_site_label_2
_geom_torsion_atom_site_label_3
_geom_torsion_atom_site_label_4
_geom_torsion
Ba1 P1 C1 C2 54.6(6)
Ba1 P1 C1 C6 -122.5(4)
Ba1 P1 C7 Si1 108.94(18)
Ba1 P1 C11 Si2 113.51(18)
Ba1 O1 C15 C16 1.4(13)
Ba1 O1 C17 C18 105.3(5)
Ba1 O1 C15A C16A -75(3)
Ba1 O1 C17A C18A -91.6(15)
B1 P1 C1 C2 -128.6(3)
B1 P1 C1 C6 54.3(3)
B1 P1 C7 Ba1 74.16(12)
B1 P1 C7 Si1 -176.90(17)
B1 P1 C11 Ba1 -72.23(13)
B1 P1 C11 Si2 41.3(2)
P1 C1 C2 C3 -175.1(3)
P1 C1 C6 C5 175.5(3)
C1 P1 C7 Ba1 -168.78(9)
C1 P1 C7 Si1 -59.8(2)
C1 P1 C11 Ba1 168.51(10)
C1 P1 C11 Si2 -78.0(2)
C1 C2 C3 C4 -0.9(6)
C2 C1 C6 C5 -1.7(5)
C2 C3 C4 C5 -0.6(6)
C3 C4 C5 C6 0.9(6)
C4 C5 C6 C1 0.2(5)
C6 C1 C2 C3 2.0(5)
C7 P1 C1 C2 114.2(3)
C7 P1 C1 C6 -62.9(3)
C7 P1 C11 Ba1 45.96(12)
C7 P1 C11 Si2 159.47(17)
C8 Si1 C7 Ba1 -104.56(16)
C8 Si1 C7 P1 159.96(19)
C9 Si1 C7 Ba1 13.36(19)
C9 Si1 C7 P1 -82.1(2)
C10 Si1 C7 Ba1 134.54(15)
C10 Si1 C7 P1 39.1(2)
C11 P1 C1 C2 -7.4(3)
C11 P1 C1 C6 175.5(2)
C11 P1 C7 Ba1 -45.89(12)
C11 P1 C7 Si1 63.0(2)
C12 Si2 C11 Ba1 -110.94(13)
C12 Si2 C11 P1 150.18(17)
C13 Si2 C11 Ba1 6.94(18)
C13 Si2 C11 P1 -91.9(2)
C14 Si2 C11 Ba1 128.83(16)
C14 Si2 C11 P1 29.9(2)
C15 O1 C17 C18 -76.6(6)
C15 O1 C15A C16A 64(3)
C15 O1 C17A C18A 119.7(15)
C17 O1 C15 C16 -176.1(12)
C17 O1 C15A C16A 151(3)
C17 O1 C17A C18A -3.5(11)
C19A C20A C22A C21A 30.0(15)
C20A C19A O2A Ba1 150.0(7)
C20A C19A O2A C19 -69.5(16)
C20A C19A O2A C21A 3.9(13)
C20A C19A O2A C21 -24.1(17)
C20 C19 O2A Ba1 21.8(17)
C20 C19 O2A C19A -32.0(11)
C20 C19 O2A C21A -148.4(12)
C20 C19 O2A C21 -171.6(17)
C22A C21A O2A Ba1 -125.5(9)
C22A C21A O2A C19 45.6(13)
C22A C21A O2A C19A 14.5(15)
C22A C21A O2A C21 112(3)
C15A O1 C15 C16 -61.8(15)
C15A O1 C17 C18 -120.5(8)
C15A O1 C17A C18A 101.4(16)
C17A O1 C15 C16 142.1(12)
C17A O1 C17 C18 -12.2(10)
C17A O1 C15A C16A 93(3)
C22 C21 O2A Ba1 16(3)
C22 C21 O2A C19 -150(2)
C22 C21 O2A C19A -171.9(18)
C22 C21 O2A C21A 93(3)
O2A C19A C20A C22A -19.8(13)
O2A C21A C22A C20A -25.6(14)
